data_7238798
loop_
_publ_author_name
'Phukan, Nithi'
'Baruah, Jubaraj B.'

_publ_section_title
;
 A supramolecular assembly and complexes of zinc 2-hydoxy-3-naphthoate
;
_journal_issue 4
_journal_name_full 'RSC Adv.'
_journal_page_first 1151
_journal_paper_doi 10.1039/C2RA22811D
_journal_volume 3
_journal_year 2013
_chemical_formula_sum 'C35 H28 N2 O6 Zn'
_chemical_formula_weight 637.96
_space_group_IT_number 14
_space_group_name_Hall '-P 2ybc'
_space_group_name_H-M_alt 'P 1 21/c 1'
_symmetry_cell_setting monoclinic
_symmetry_space_group_name_H-M 'P 1 21/c 1'
_atom_sites_solution_hydrogens geom
_atom_sites_solution_primary direct
_atom_sites_solution_secondary difmap
_audit_creation_method SHELXL-97
_cell_angle_alpha 90.00
_cell_angle_beta 96.106(2)
_cell_angle_gamma 90.00
_cell_formula_units_Z 4
_cell_length_a 13.6247(3)
_cell_length_b 10.5447(2)
_cell_length_c 20.8365(5)
_cell_measurement_reflns_used 3851
_cell_measurement_temperature 296(2)
_cell_measurement_theta_max 28.6697
_cell_measurement_theta_min 2.9436
_cell_volume 2976.56(11)
_computing_structure_refinement 'SHELXL-97 (Sheldrick, 1997)'
_computing_structure_solution 'SHELXS-97 (Sheldrick, 1990)'
_diffrn_ambient_temperature 296(2)
_diffrn_measured_fraction_theta_full 0.998
_diffrn_measured_fraction_theta_max 0.998
_diffrn_radiation_monochromator graphite
_diffrn_radiation_source 'fine-focus sealed tube'
_diffrn_radiation_type MoK\a
_diffrn_radiation_wavelength 0.71073
_diffrn_reflns_av_R_equivalents 0.0346
_diffrn_reflns_av_sigmaI/netI 0.0518
_diffrn_reflns_limit_h_max 16
_diffrn_reflns_limit_h_min -15
_diffrn_reflns_limit_k_max 7
_diffrn_reflns_limit_k_min -12
_diffrn_reflns_limit_l_max 24
_diffrn_reflns_limit_l_min -25
_diffrn_reflns_number 12225
_diffrn_reflns_theta_full 25.50
_diffrn_reflns_theta_max 25.50
_diffrn_reflns_theta_min 3.01
_exptl_absorpt_coefficient_mu 0.875
_exptl_absorpt_correction_T_max 1.00000
_exptl_absorpt_correction_T_min 0.70300
_exptl_absorpt_correction_type multi-scan
_exptl_absorpt_process_details psi-scan
_exptl_crystal_colour colourless
_exptl_crystal_density_diffrn 1.424
_exptl_crystal_density_method 'not measured'
_exptl_crystal_description block
_exptl_crystal_F_000 1320
_exptl_crystal_size_max 0.28
_exptl_crystal_size_mid 0.22
_exptl_crystal_size_min 0.18
_refine_diff_density_max 0.263
_refine_diff_density_min -0.365
_refine_diff_density_rms 0.049
_refine_ls_extinction_method none
_refine_ls_goodness_of_fit_ref 1.050
_refine_ls_hydrogen_treatment constr
_refine_ls_matrix_type full
_refine_ls_number_parameters 399
_refine_ls_number_reflns 5535
_refine_ls_number_restraints 0
_refine_ls_restrained_S_all 1.050
_refine_ls_R_factor_all 0.0680
_refine_ls_R_factor_gt 0.0448
_refine_ls_shift/su_max 0.001
_refine_ls_shift/su_mean 0.000
_refine_ls_structure_factor_coef Fsqd
_refine_ls_weighting_details 'calc w=1/[\s^2^(Fo^2^)+(0.0003P)^2^+2.5353P] where P=(Fo^2^+2Fc^2^)/3'
_refine_ls_weighting_scheme calc
_refine_ls_wR_factor_gt 0.0773
_refine_ls_wR_factor_ref 0.0874
_reflns_number_gt 4077
_reflns_number_total 5535
_reflns_threshold_expression >2sigma(I)
_cod_data_source_file c2ra22811d.txt
_cod_data_source_block nithi
_cod_depositor_comments
;
The following automatic conversions were performed:

data item '_symmetry_cell_setting' value 'Monoclinic' was changed to
'monoclinic' in accordance with the
/home/saulius/struct/COD-crude-data/automatic-downloads/DataCite-retrospective/RSC/depositions/lib/dictionaries/cif_core.dic
dictionary named 'cif_core.dic' version 2.4.2 last updated on
2011-04-26.

Automatic conversion script
Id: cif_fix_values 6909 2019-04-08 15:41:33Z antanas 
;
_cod_original_cell_volume 2976.57(12)
_cod_original_sg_symbol_H-M P21/c
_cod_database_code 7238798

loop_
_symmetry_equiv_pos_as_xyz
'x, y, z'
'-x, y+1/2, -z+1/2'
'-x, -y, -z'
'x, -y-1/2, z-1/2'

loop_
_atom_site_label
_atom_site_type_symbol
_atom_site_fract_x
_atom_site_fract_y
_atom_site_fract_z
_atom_site_U_iso_or_equiv
_atom_site_adp_type
_atom_site_occupancy
_atom_site_symmetry_multiplicity
_atom_site_calc_flag
_atom_site_refinement_flags
Zn1 Zn 0.79160(3) 0.51569(3) 0.537010(17) 0.04696(12) Uani 1 1 d .
N1 N 0.80213(19) 0.3272(2) 0.55820(11) 0.0459(6) Uani 1 1 d .
O1 O 0.68923(19) 0.5670(2) 0.58896(12) 0.0718(7) Uani 1 1 d .
O6 O 1.0035(2) 0.7030(3) 0.74191(10) 0.0728(8) Uani 1 1 d .
H6 H 0.9669 0.6472 0.7259 0.109 Uiso 1 1 calc R
O4 O 0.90837(16) 0.6232(2) 0.55091(10) 0.0568(6) Uani 1 1 d .
C34 C 0.8410(3) -0.0164(4) 0.90449(16) 0.0663(11) Uani 1 1 d .
H34 H 0.9042 -0.0179 0.9263 0.080 Uiso 1 1 calc R
O5 O 0.91175(19) 0.5682(2) 0.65340(11) 0.0713(7) Uani 1 1 d .
C32 C 0.6604(2) -0.0149(3) 0.83973(15) 0.0533(9) Uani 1 1 d .
H32 H 0.5965 -0.0157 0.8189 0.064 Uiso 1 1 calc R
C33 C 0.6747(2) -0.0183(3) 0.90604(15) 0.0572(9) Uani 1 1 d .
H33 H 0.6197 -0.0216 0.9289 0.069 Uiso 1 1 calc R
C20 C 1.1258(3) 1.0143(3) 0.54947(17) 0.0625(10) Uani 1 1 d .
H20 H 1.1073 0.9964 0.5062 0.075 Uiso 1 1 calc R
C30 C 0.7236(3) -0.0029(3) 0.73120(14) 0.0575(9) Uani 1 1 d .
H30A H 0.6577 -0.0334 0.7169 0.069 Uiso 1 1 calc R
H30B H 0.7265 0.0855 0.7187 0.069 Uiso 1 1 calc R
C13 C 1.0042(2) 0.7479(3) 0.62847(14) 0.0435(8) Uani 1 1 d .
C21 C 1.0950(2) 0.9332(3) 0.59735(15) 0.0464(8) Uani 1 1 d .
C35 C 0.8318(3) -0.0138(4) 0.83800(15) 0.0688(11) Uani 1 1 d .
H35 H 0.8878 -0.0142 0.8161 0.083 Uiso 1 1 calc R
C22 C 1.0363(2) 0.8252(3) 0.58184(14) 0.0476(8) Uani 1 1 d .
H22 H 1.0186 0.8056 0.5386 0.057 Uiso 1 1 calc R
C12 C 0.9377(2) 0.6391(3) 0.61009(16) 0.0493(8) Uani 1 1 d .
C24 C 0.7171(2) 0.1293(3) 0.55556(15) 0.0495(8) Uani 1 1 d .
H24 H 0.6627 0.0820 0.5389 0.059 Uiso 1 1 calc R
C25 C 0.7872(2) 0.0759(3) 0.60000(13) 0.0429(7) Uani 1 1 d .
C23 C 0.7276(2) 0.2519(3) 0.53594(15) 0.0544(9) Uani 1 1 d .
H23 H 0.6798 0.2848 0.5052 0.065 Uiso 1 1 calc R
C26 C 0.8664(3) 0.1518(3) 0.62112(15) 0.0555(9) Uani 1 1 d .
H26 H 0.9171 0.1193 0.6499 0.067 Uiso 1 1 calc R
C9 C 0.5313(3) 0.6800(4) 0.79229(18) 0.0662(10) Uani 1 1 d .
H9 H 0.5809 0.6227 0.8064 0.079 Uiso 1 1 calc R
C11 C 0.5789(2) 0.6704(3) 0.68107(16) 0.0520(9) Uani 1 1 d .
H11 H 0.6284 0.6123 0.6941 0.062 Uiso 1 1 calc R
C5 C 0.4425(3) 0.8021(3) 0.70610(19) 0.0583(9) Uani 1 1 d .
C3 C 0.4934(3) 0.7994(4) 0.59863(18) 0.0633(10) Uani 1 1 d .
C16 C 1.1227(2) 0.9617(3) 0.66319(15) 0.0487(8) Uani 1 1 d .
C29 C 0.7956(3) -0.0756(3) 0.69596(15) 0.0572(9) Uani 1 1 d .
H29A H 0.7910 -0.1650 0.7063 0.069 Uiso 1 1 calc R
H29B H 0.8620 -0.0476 0.7106 0.069 Uiso 1 1 calc R
C10 C 0.5187(2) 0.7161(3) 0.72739(17) 0.0517(8) Uani 1 1 d .
C14 C 1.0339(2) 0.7769(3) 0.69435(15) 0.0501(8) Uani 1 1 d .
O3 O 0.4840(2) 0.8447(3) 0.53724(13) 0.0915(9) Uani 1 1 d .
H3 H 0.5258 0.8119 0.5171 0.137 Uiso 1 1 calc R
C15 C 1.0907(2) 0.8814(3) 0.71053(15) 0.0550(9) Uani 1 1 d .
H15 H 1.1084 0.8997 0.7539 0.066 Uiso 1 1 calc R
O2 O 0.6309(2) 0.7079(3) 0.51625(13) 0.0881(9) Uani 1 1 d .
C2 C 0.5676(2) 0.7079(3) 0.61835(16) 0.0500(8) Uani 1 1 d .
C17 C 1.1802(3) 1.0713(3) 0.67828(19) 0.0635(10) Uani 1 1 d .
H17 H 1.1986 1.0924 0.7212 0.076 Uiso 1 1 calc R
C27 C 0.8713(2) 0.2750(3) 0.60015(15) 0.0553(9) Uani 1 1 d .
H27 H 0.9252 0.3242 0.6159 0.066 Uiso 1 1 calc R
C31 C 0.7388(2) -0.0104(3) 0.80404(14) 0.0485(8) Uani 1 1 d .
C19 C 1.1821(3) 1.1182(4) 0.5658(2) 0.0753(12) Uani 1 1 d .
H19 H 1.2027 1.1704 0.5338 0.090 Uiso 1 1 calc R
C18 C 1.2090(3) 1.1461(4) 0.6306(2) 0.0729(12) Uani 1 1 d .
H18 H 1.2474 1.2174 0.6415 0.088 Uiso 1 1 calc R
C6 C 0.3808(3) 0.8469(4) 0.7524(2) 0.0744(12) Uani 1 1 d .
H6A H 0.3290 0.9017 0.7395 0.089 Uiso 1 1 calc R
C28 C 0.7771(3) -0.0588(3) 0.62271(15) 0.0576(9) Uani 1 1 d .
H28A H 0.8234 -0.1117 0.6025 0.069 Uiso 1 1 calc R
H28B H 0.7111 -0.0886 0.6083 0.069 Uiso 1 1 calc R
C8 C 0.4721(3) 0.7274(4) 0.8352(2) 0.0769(12) Uani 1 1 d .
H8 H 0.4824 0.7038 0.8784 0.092 Uiso 1 1 calc R
C1 C 0.6332(3) 0.6574(4) 0.57059(19) 0.0597(9) Uani 1 1 d .
C4 C 0.4316(3) 0.8418(4) 0.6415(2) 0.0688(11) Uani 1 1 d .
H4 H 0.3813 0.8981 0.6275 0.083 Uiso 1 1 calc R
C7 C 0.3965(3) 0.8109(4) 0.8145(2) 0.0814(13) Uani 1 1 d .
H7 H 0.3561 0.8423 0.8441 0.098 Uiso 1 1 calc R
N2 N 0.76474(19) -0.0169(2) 0.93915(11) 0.0471(6) Uani 1 1 d .

loop_
_atom_site_aniso_label
_atom_site_aniso_U_11
_atom_site_aniso_U_22
_atom_site_aniso_U_33
_atom_site_aniso_U_23
_atom_site_aniso_U_13
_atom_site_aniso_U_12
Zn1 0.0541(2) 0.0447(2) 0.0423(2) 0.00130(17) 0.00580(16) -0.00557(19)
N1 0.0537(17) 0.0422(15) 0.0414(15) -0.0002(12) 0.0035(12) -0.0037(14)
O1 0.0742(18) 0.0630(17) 0.0834(18) 0.0100(14) 0.0324(14) 0.0160(15)
O6 0.085(2) 0.087(2) 0.0445(14) 0.0147(14) -0.0025(12) -0.0205(16)
O4 0.0623(15) 0.0607(15) 0.0460(13) -0.0059(11) -0.0011(11) -0.0153(12)
C34 0.052(2) 0.096(3) 0.049(2) 0.006(2) -0.0019(16) -0.020(2)
O5 0.0885(19) 0.0635(17) 0.0590(15) 0.0144(13) -0.0057(13) -0.0247(15)
C32 0.048(2) 0.064(2) 0.0464(18) 0.0074(17) -0.0013(15) 0.0175(18)
C33 0.052(2) 0.067(2) 0.054(2) 0.0037(18) 0.0114(16) 0.0140(19)
C20 0.071(2) 0.059(2) 0.059(2) 0.0023(19) 0.0142(18) -0.008(2)
C30 0.065(2) 0.063(2) 0.0444(18) 0.0122(17) 0.0024(16) 0.0058(19)
C13 0.0451(19) 0.0429(19) 0.0414(17) 0.0012(14) -0.0001(14) 0.0005(15)
C21 0.0463(19) 0.0433(19) 0.0499(19) -0.0017(15) 0.0066(15) 0.0025(16)
C35 0.053(2) 0.107(3) 0.047(2) 0.008(2) 0.0097(16) -0.021(2)
C22 0.055(2) 0.049(2) 0.0385(17) -0.0060(15) 0.0031(14) 0.0001(17)
C12 0.052(2) 0.0440(19) 0.051(2) 0.0025(16) 0.0009(16) 0.0020(17)
C24 0.048(2) 0.0429(19) 0.056(2) -0.0005(16) -0.0035(15) -0.0046(16)
C25 0.056(2) 0.0402(18) 0.0326(16) -0.0026(14) 0.0062(14) 0.0023(16)
C23 0.057(2) 0.047(2) 0.056(2) 0.0069(17) -0.0066(17) -0.0026(18)
C26 0.061(2) 0.052(2) 0.050(2) 0.0025(17) -0.0121(16) 0.0038(19)
C9 0.060(2) 0.065(3) 0.074(3) 0.002(2) 0.006(2) 0.000(2)
C11 0.0415(19) 0.0421(19) 0.071(2) 0.0029(17) 0.0022(16) 0.0029(16)
C5 0.052(2) 0.043(2) 0.079(3) -0.0064(19) 0.0069(19) -0.0021(18)
C3 0.064(3) 0.057(2) 0.065(2) 0.001(2) -0.0122(19) 0.002(2)
C16 0.0432(19) 0.046(2) 0.056(2) -0.0052(17) 0.0012(15) 0.0031(16)
C29 0.076(3) 0.045(2) 0.050(2) 0.0100(16) 0.0032(17) 0.0085(19)
C10 0.046(2) 0.0411(19) 0.068(2) -0.0041(17) 0.0070(16) -0.0043(16)
C14 0.052(2) 0.057(2) 0.0408(18) 0.0045(16) 0.0005(15) 0.0006(18)
O3 0.092(2) 0.109(3) 0.0689(18) 0.0121(18) -0.0114(15) 0.0226(19)
C15 0.055(2) 0.065(2) 0.0423(19) -0.0112(17) -0.0050(16) -0.0008(19)
O2 0.114(2) 0.089(2) 0.0627(17) 0.0010(16) 0.0134(16) 0.0164(18)
C2 0.046(2) 0.0403(19) 0.063(2) -0.0071(17) 0.0001(16) -0.0014(16)
C17 0.058(2) 0.050(2) 0.080(3) -0.016(2) -0.007(2) 0.0012(19)
C27 0.058(2) 0.055(2) 0.051(2) -0.0037(17) -0.0057(17) -0.0080(18)
C31 0.059(2) 0.0423(19) 0.0436(17) 0.0083(15) 0.0007(15) 0.0003(17)
C19 0.076(3) 0.061(3) 0.091(3) 0.012(2) 0.017(2) -0.013(2)
C18 0.062(3) 0.044(2) 0.111(4) -0.004(2) -0.001(2) -0.012(2)
C6 0.064(3) 0.052(2) 0.110(4) -0.009(2) 0.022(2) 0.009(2)
C28 0.080(3) 0.045(2) 0.0471(19) -0.0005(16) 0.0051(17) 0.0029(19)
C8 0.084(3) 0.079(3) 0.070(3) -0.006(2) 0.018(2) -0.011(3)
C1 0.061(2) 0.049(2) 0.068(3) -0.003(2) 0.0025(19) -0.0109(19)
C4 0.052(2) 0.061(3) 0.091(3) -0.004(2) -0.001(2) 0.017(2)
C7 0.084(3) 0.065(3) 0.101(4) -0.012(3) 0.041(3) -0.009(3)
N2 0.0523(17) 0.0463(16) 0.0428(14) 0.0013(12) 0.0060(12) -0.0011(14)

loop_
_atom_type_symbol
_atom_type_description
_atom_type_scat_dispersion_real
_atom_type_scat_dispersion_imag
_atom_type_scat_source
C C 0.0033 0.0016 'International Tables Vol C Tables 4.2.6.8 and 6.1.1.4'
H H 0.0000 0.0000 'International Tables Vol C Tables 4.2.6.8 and 6.1.1.4'
N N 0.0061 0.0033 'International Tables Vol C Tables 4.2.6.8 and 6.1.1.4'
O O 0.0106 0.0060 'International Tables Vol C Tables 4.2.6.8 and 6.1.1.4'
Zn Zn 0.2839 1.4301 'International Tables Vol C Tables 4.2.6.8 and 6.1.1.4'

loop_
_geom_angle_atom_site_label_1
_geom_angle_atom_site_label_2
_geom_angle_atom_site_label_3
_geom_angle
_geom_angle_site_symmetry_1
_geom_angle_site_symmetry_3
O1 Zn1 O4 112.36(11) . .
O1 Zn1 N2 119.78(11) . 4_565
O4 Zn1 N2 101.67(10) . 4_565
O1 Zn1 N1 100.96(11) . .
O4 Zn1 N1 119.81(10) . .
N2 Zn1 N1 102.98(10) 4_565 .
C23 N1 C27 116.2(3) . .
C23 N1 Zn1 118.2(2) . .
C27 N1 Zn1 125.0(2) . .
C1 O1 Zn1 119.6(3) . .
C12 O4 Zn1 112.9(2) . .
N2 C34 C35 123.7(3) . .
C31 C32 C33 120.9(3) . .
N2 C33 C32 122.7(3) . .
C19 C20 C21 120.9(3) . .
C29 C30 C31 116.0(3) . .
C22 C13 C14 118.4(3) . .
C22 C13 C12 120.4(3) . .
C14 C13 C12 121.1(3) . .
C22 C21 C20 122.1(3) . .
C22 C21 C16 118.7(3) . .
C20 C21 C16 119.2(3) . .
C34 C35 C31 119.6(3) . .
C13 C22 C21 122.2(3) . .
O5 C12 O4 122.6(3) . .
O5 C12 C13 119.1(3) . .
O4 C12 C13 118.3(3) . .
C23 C24 C25 120.0(3) . .
C26 C25 C24 116.1(3) . .
C26 C25 C28 122.8(3) . .
C24 C25 C28 121.1(3) . .
N1 C23 C24 124.0(3) . .
C27 C26 C25 120.7(3) . .
C8 C9 C10 121.0(4) . .
C2 C11 C10 122.8(3) . .
C4 C5 C10 119.5(3) . .
C4 C5 C6 122.7(4) . .
C10 C5 C6 117.8(4) . .
O3 C3 C4 119.8(3) . .
O3 C3 C2 120.1(4) . .
C4 C3 C2 120.0(3) . .
C15 C16 C17 122.9(3) . .
C15 C16 C21 118.8(3) . .
C17 C16 C21 118.3(3) . .
C30 C29 C28 112.5(3) . .
C9 C10 C5 119.2(3) . .
C9 C10 C11 123.1(3) . .
C5 C10 C11 117.6(3) . .
O6 C14 C15 119.3(3) . .
O6 C14 C13 120.2(3) . .
C15 C14 C13 120.4(3) . .
C14 C15 C16 121.5(3) . .
C11 C2 C3 118.6(3) . .
C11 C2 C1 121.2(3) . .
C3 C2 C1 120.2(3) . .
C18 C17 C16 120.6(3) . .
N1 C27 C26 122.9(3) . .
C32 C31 C35 116.6(3) . .
C32 C31 C30 121.1(3) . .
C35 C31 C30 122.3(3) . .
C20 C19 C18 119.7(4) . .
C17 C18 C19 121.3(4) . .
C7 C6 C5 120.9(4) . .
C25 C28 C29 114.3(3) . .
C9 C8 C7 120.1(4) . .
O2 C1 O1 123.8(4) . .
O2 C1 C2 119.3(3) . .
O1 C1 C2 116.9(3) . .
C3 C4 C5 121.3(3) . .
C6 C7 C8 121.0(4) . .
C34 N2 C33 116.5(3) . .
C34 N2 Zn1 118.6(2) . 4_566
C33 N2 Zn1 124.9(2) . 4_566

loop_
_geom_bond_atom_site_label_1
_geom_bond_atom_site_label_2
_geom_bond_distance
_geom_bond_site_symmetry_2
Zn1 O1 1.932(2) .
Zn1 O4 1.950(2) .
Zn1 N2 2.033(2) 4_565
Zn1 N1 2.038(3) .
N1 C23 1.332(4) .
N1 C27 1.334(4) .
O1 C1 1.255(4) .
O6 C14 1.359(4) .
O4 C12 1.266(3) .
C34 N2 1.327(4) .
C34 C35 1.378(4) .
O5 C12 1.252(4) .
C32 C31 1.366(4) .
C32 C33 1.375(4) .
C33 N2 1.342(4) .
C20 C19 1.360(5) .
C20 C21 1.411(4) .
C30 C29 1.497(4) .
C30 C31 1.512(4) .
C13 C22 1.375(4) .
C13 C14 1.422(4) .
C13 C12 1.487(4) .
C21 C22 1.409(4) .
C21 C16 1.416(4) .
C35 C31 1.384(4) .
C24 C23 1.368(4) .
C24 C25 1.378(4) .
C25 C26 1.377(4) .
C25 C28 1.508(4) .
C26 C27 1.375(4) .
C9 C8 1.361(5) .
C9 C10 1.398(5) .
C11 C2 1.358(4) .
C11 C10 1.416(4) .
C5 C4 1.403(5) .
C5 C10 1.414(4) .
C5 C6 1.427(5) .
C3 O3 1.359(4) .
C3 C4 1.366(5) .
C3 C2 1.426(4) .
C16 C15 1.404(4) .
C16 C17 1.413(4) .
C29 C28 1.530(4) .
C14 C15 1.368(4) .
O2 C1 1.249(4) .
C2 C1 1.504(5) .
C17 C18 1.358(5) .
C19 C18 1.393(5) .
C6 C7 1.344(5) .
C8 C7 1.389(5) .
N2 Zn1 2.033(2) 4_566
